data_2239865
loop_
_publ_author_name
'White, Frankie'
'Sykora, Richard E.'

_publ_section_title
;
 Crystal structure of
 <i>catena</i>-poly[[aqua(2,2':6',2''-terpyridine-\k^3^<i>N</i>,<i>N</i>',<i>N</i>'')cobalt(II)]-\m-cyanido-\k^2^<i>N</i>:<i>C</i>-[dicyanidoplatinum(II)]-\m-cyanido-\k^2^<i>C</i>:<i>N</i>]
;
_journal_issue 9
_journal_name_full 'Acta Crystallographica Section E'
_journal_page_first m322
_journal_page_last m323
_journal_paper_doi 10.1107/S1600536814017425
_journal_volume 70
_journal_year 2014
_chemical_formula_iupac '[Co Pt (C N)4 (C15 H11 N3) (H2 O)]'
_chemical_formula_moiety 'C19 H13 Co N7 O Pt'
_chemical_formula_sum 'C19 H13 Co N7 O Pt'
_chemical_formula_weight 609.38
_chemical_name_systematic
<i>catena</i>-Poly[[aqua(2,2':6',2''-terpyridine-\k^3^<i>N</i>,<i>N</i>',<i>N</i>'')cobalt(II)]-\m-cyanido-\k^2^<i>N</i>:<i>C</i>-[dicyanidoplatinum(II)]-\m-cyanido-\k^2^<i>C</i>:<i>N</i>]
_space_group_crystal_system monoclinic
_space_group_IT_number 15
_space_group_name_Hall '-C 2yc'
_space_group_name_H-M_alt 'C 1 2/c 1'
_symmetry_space_group_name_Hall '-C 2yc'
_symmetry_space_group_name_H-M 'C 1 2/c 1'
_atom_sites_solution_hydrogens geom
_atom_sites_solution_primary heavy
_atom_sites_solution_secondary difmap
_audit_creation_method
;
Olex2 1.2
(compiled 2014.06.27 svn.r2953 for OlexSys, GUI svn.r4855)
;
_cell_angle_alpha 90.00
_cell_angle_beta 99.005(4)
_cell_angle_gamma 90.00
_cell_formula_units_Z 4
_cell_length_a 15.7272(7)
_cell_length_b 11.5164(5)
_cell_length_c 11.4048(5)
_cell_measurement_reflns_used 1258
_cell_measurement_temperature 180.00(10)
_cell_measurement_theta_max 28.1000
_cell_measurement_theta_min 4.0150
_cell_volume 2040.19(16)
_computing_cell_refinement
;
CrysAlis PRO (Agilent, 2014)
;
_computing_data_collection
;
CrysAlis PRO (Agilent, 2014)
;
_computing_data_reduction
;
CrysAlis PRO (Agilent, 2014)
;
_computing_molecular_graphics 'OLEX2 (Dolomanov <i>et al.</i>, 2009)'
_computing_publication_material
;
OLEX2 (Dolomanov <i>et al.</i>, 2009) and publCIF (Westrip,
2010)
;
_computing_structure_refinement 'SHELXL97 (Sheldrick, 2008)'
_computing_structure_solution 'SHELXS97 (Sheldrick, 2008)'
_diffrn_ambient_temperature 180.00(10)
_diffrn_detector_area_resol_mean 16.0514
_diffrn_measured_fraction_theta_full 0.998
_diffrn_measured_fraction_theta_max 0.998
_diffrn_measurement_device_type 'Agilent Xcalibur Eos'
_diffrn_measurement_method '\w scans'
_diffrn_radiation_monochromator graphite
_diffrn_radiation_type MoK\a
_diffrn_radiation_wavelength 0.71073
_diffrn_reflns_av_R_equivalents 0.0414
_diffrn_reflns_limit_h_max 18
_diffrn_reflns_limit_h_min -18
_diffrn_reflns_limit_k_max 13
_diffrn_reflns_limit_k_min -13
_diffrn_reflns_limit_l_max 13
_diffrn_reflns_limit_l_min -11
_diffrn_reflns_number 4788
_diffrn_reflns_theta_full 25.32
_diffrn_reflns_theta_max 25.32
_diffrn_reflns_theta_min 3.54
_exptl_absorpt_coefficient_mu 7.687
_exptl_absorpt_correction_T_max 1.00000
_exptl_absorpt_correction_T_min 0.26442
_exptl_absorpt_correction_type multi-scan
_exptl_absorpt_process_details
;
(CrysAlis PRO; Agilent, 2014)
;
_exptl_crystal_colour 'clear pink'
_exptl_crystal_density_diffrn 1.984
_exptl_crystal_density_method 'not measured'
_exptl_crystal_description needle
_exptl_crystal_F_000 1156
_exptl_crystal_size_max 0.56
_exptl_crystal_size_mid 0.098
_exptl_crystal_size_min 0.082
_refine_diff_density_max 1.416
_refine_diff_density_min -1.522
_refine_ls_extinction_method none
_refine_ls_goodness_of_fit_ref 1.017
_refine_ls_hydrogen_treatment mixed
_refine_ls_matrix_type full
_refine_ls_number_parameters 138
_refine_ls_number_reflns 1861
_refine_ls_number_restraints 4
_refine_ls_restrained_S_all 1.016
_refine_ls_R_factor_all 0.0545
_refine_ls_R_factor_gt 0.0338
_refine_ls_shift/su_max 0.000
_refine_ls_shift/su_mean 0.000
_refine_ls_structure_factor_coef Fsqd
_refine_ls_weighting_details 'calc w=1/[\s^2^(Fo^2^)+(0.0367P)^2^] where P=(Fo^2^+2Fc^2^)/3'
_refine_ls_weighting_scheme calc
_refine_ls_wR_factor_gt 0.0763
_refine_ls_wR_factor_ref 0.0907
_reflns_number_gt 1262
_reflns_number_total 1861
_reflns_threshold_expression >2\s(I)
_cod_data_source_file hg5401sup1.cf
_cod_data_source_block I
_cod_original_cell_volume 2040.20(16)
_cod_database_code 2239865
_cod_database_fobs_code 2239865

loop_
_space_group_symop_id
_space_group_symop_operation_xyz
1 'x, y, z'
2 '-x, y, -z+1/2'
3 'x+1/2, y+1/2, z'
4 '-x+1/2, y+1/2, -z+1/2'
5 '-x, -y, -z'
6 'x, -y, z-1/2'
7 '-x+1/2, -y+1/2, -z'
8 'x+1/2, -y+1/2, z-1/2'

loop_
_atom_site_type_symbol
_atom_site_label
_atom_site_fract_x
_atom_site_fract_y
_atom_site_fract_z
_atom_site_U_iso_or_equiv
_atom_site_adp_type
_atom_site_calc_flag
_atom_site_occupancy
Pt Pt1 0.7500 0.7500 0.5000 0.02646(16) Uani d 1
Co Co1 0.5000 0.75946(13) 0.7500 0.0265(3) Uani d 1
N N1 0.6140(4) 0.7638(6) 0.6711(6) 0.0350(16) Uani d 1
C C1 0.6649(5) 0.7601(6) 0.6125(6) 0.0281(17) Uani d 1
O O1 0.5000 0.9327(7) 0.7500 0.043(2) Uani d 1
H H1 0.460(3) 0.9754(17) 0.715(7) 0.064 Uiso d 1
N N2 0.6401(4) 0.9291(7) 0.3338(6) 0.0447(18) Uani d 1
C C2 0.6790(5) 0.8641(8) 0.3938(7) 0.0365(19) Uani d 1
N N4 0.5000 0.5778(7) 0.7500 0.0274(19) Uani d 1
C C7 0.5912(4) 0.6000(7) 0.9333(7) 0.0304(17) Uani d 1
C C9 0.5471(5) 0.4041(7) 0.8438(7) 0.039(2) Uani d 1
H H9 0.5785 0.3641 0.9070 0.047 Uiso calc 1
C C4 0.6723(5) 0.7523(8) 1.0967(7) 0.044(2) Uani d 1
H H4 0.6983 0.8060 1.1518 0.052 Uiso calc 1
N N3 0.5766(4) 0.7150(6) 0.9158(5) 0.0310(15) Uani d 1
C C6 0.6475(4) 0.5594(7) 1.0321(6) 0.038(2) Uani d 1
H H6 0.6570 0.4802 1.0426 0.046 Uiso calc 1
C C8 0.5467(5) 0.5248(7) 0.8418(7) 0.037(2) Uani d 1
C C5 0.6885(5) 0.6369(9) 1.1133(7) 0.046(2) Uani d 1
H H5 0.7267 0.6110 1.1786 0.055 Uiso calc 1
C C3 0.6164(5) 0.7895(8) 0.9965(7) 0.040(2) Uani d 1
H H3 0.6065 0.8686 0.9854 0.047 Uiso calc 1
C C10 0.5000 0.3445(11) 0.7500 0.040(3) Uani d 1
H H10 0.5000 0.2637 0.7500 0.047 Uiso calc 1

loop_
_atom_site_aniso_label
_atom_site_aniso_U_11
_atom_site_aniso_U_22
_atom_site_aniso_U_33
_atom_site_aniso_U_12
_atom_site_aniso_U_13
_atom_site_aniso_U_23
Pt1 0.0223(2) 0.0295(3) 0.0281(2) 0.00024(18) 0.00559(15) -0.0007(2)
Co1 0.0227(7) 0.0306(9) 0.0266(7) 0.000 0.0054(5) 0.000
N1 0.030(4) 0.042(5) 0.034(3) -0.004(3) 0.008(3) -0.008(3)
C1 0.023(4) 0.032(5) 0.029(4) 0.000(3) 0.002(3) -0.008(4)
O1 0.028(5) 0.032(5) 0.064(6) 0.000 -0.005(4) 0.000
N2 0.038(4) 0.048(5) 0.047(4) 0.009(4) 0.002(3) 0.000(4)
C2 0.032(4) 0.040(5) 0.036(4) -0.004(4) 0.000(3) 0.000(4)
N4 0.028(5) 0.020(5) 0.035(5) 0.000 0.007(4) 0.000
C7 0.026(4) 0.030(5) 0.035(4) 0.007(3) 0.008(3) 0.004(4)
C9 0.034(4) 0.036(5) 0.044(5) 0.002(4) -0.003(3) 0.004(4)
C4 0.044(5) 0.056(6) 0.030(4) -0.003(5) 0.004(3) -0.010(4)
N3 0.031(4) 0.034(4) 0.028(3) 0.002(3) 0.006(3) 0.000(3)
C6 0.037(5) 0.036(5) 0.038(5) 0.007(4) -0.001(3) 0.008(4)
C8 0.029(4) 0.042(5) 0.039(5) 0.004(4) 0.005(3) 0.004(4)
C5 0.041(5) 0.056(6) 0.037(5) 0.009(4) -0.005(4) 0.002(5)
C3 0.045(5) 0.039(5) 0.035(5) 0.003(4) 0.008(4) 0.003(4)
C10 0.032(6) 0.026(7) 0.060(8) 0.000 0.007(5) 0.000

loop_
_atom_type_symbol
_atom_type_description
_atom_type_scat_dispersion_real
_atom_type_scat_dispersion_imag
_atom_type_scat_source
C C 0.0033 0.0016 'International Tables Vol C Tables 4.2.6.8 and 6.1.1.4'
H H 0.0000 0.0000 'International Tables Vol C Tables 4.2.6.8 and 6.1.1.4'
N N 0.0061 0.0033 'International Tables Vol C Tables 4.2.6.8 and 6.1.1.4'
O O 0.0106 0.0060 'International Tables Vol C Tables 4.2.6.8 and 6.1.1.4'
Co Co 0.3494 0.9721 'International Tables Vol C Tables 4.2.6.8 and 6.1.1.4'
Pt Pt -1.7033 8.3905 'International Tables Vol C Tables 4.2.6.8 and 6.1.1.4'

loop_
_geom_angle_atom_site_label_1
_geom_angle_atom_site_label_2
_geom_angle_atom_site_label_3
_geom_angle_site_symmetry_1
_geom_angle_site_symmetry_3
_geom_angle
C1 Pt1 C1 . 7_666 179.999(2)
C1 Pt1 C2 . 7_666 90.9(3)
C1 Pt1 C2 7_666 7_666 89.1(3)
C1 Pt1 C2 7_666 . 90.9(3)
C1 Pt1 C2 . . 89.1(3)
C2 Pt1 C2 7_666 . 179.9980(10)
N1 Co1 N1 . 2_656 177.3(4)
N1 Co1 N3 . 2_656 91.5(2)
N1 Co1 N3 . . 89.1(2)
N1 Co1 N3 2_656 . 91.5(2)
N1 Co1 N3 2_656 2_656 89.1(2)
O1 Co1 N1 . 2_656 88.67(18)
O1 Co1 N1 . . 88.67(19)
O1 Co1 N4 . . 180.000(3)
O1 Co1 N3 . 2_656 103.85(18)
O1 Co1 N3 . . 103.85(18)
N4 Co1 N1 . . 91.33(18)
N4 Co1 N1 . 2_656 91.33(19)
N4 Co1 N3 . 2_656 76.15(18)
N4 Co1 N3 . . 76.15(18)
N3 Co1 N3 . 2_656 152.3(4)
C1 N1 Co1 . . 168.1(6)
N1 C1 Pt1 . . 176.4(6)
Co1 O1 H1 . . 125.4(14)
N2 C2 Pt1 . . 179.0(8)
C8 N4 Co1 . . 117.4(5)
C8 N4 Co1 2_656 . 117.4(5)
C8 N4 C8 2_656 . 125.3(10)
N3 C7 C6 . . 121.1(7)
N3 C7 C8 . . 115.3(7)
C6 C7 C8 . . 123.6(8)
C8 C9 H9 . . 120.6
C10 C9 H9 . . 120.6
C10 C9 C8 . . 118.8(8)
C5 C4 H4 . . 120.2
C5 C4 C3 . . 119.6(8)
C3 C4 H4 . . 120.2
C7 N3 Co1 . . 115.1(5)
C3 N3 Co1 . . 126.3(6)
C3 N3 C7 . . 118.3(7)
C7 C6 H6 . . 120.1
C5 C6 C7 . . 119.8(8)
C5 C6 H6 . . 120.1
N4 C8 C7 . . 115.9(8)
N4 C8 C9 . . 118.3(8)
C9 C8 C7 . . 125.8(7)
C4 C5 C6 . . 118.9(8)
C4 C5 H5 . . 120.6
C6 C5 H5 . . 120.6
C4 C3 H3 . . 118.9
N3 C3 C4 . . 122.2(8)
N3 C3 H3 . . 118.9
C9 C10 C9 2_656 . 120.5(12)
C9 C10 H10 . . 119.7
C9 C10 H10 2_656 . 119.7

loop_
_geom_bond_atom_site_label_1
_geom_bond_atom_site_label_2
_geom_bond_site_symmetry_2
_geom_bond_distance
Pt1 C1 . 1.997(8)
Pt1 C1 7_666 1.997(8)
Pt1 C2 . 2.005(8)
Pt1 C2 7_666 2.005(8)
Co1 N1 . 2.128(6)
Co1 N1 2_656 2.128(6)
Co1 O1 . 1.995(8)
Co1 N4 . 2.092(9)
Co1 N3 2_656 2.139(6)
Co1 N3 . 2.139(6)
N1 C1 . 1.122(10)
O1 H1 . 0.849(7)
N2 C2 . 1.128(10)
N4 C8 . 1.329(8)
N4 C8 2_656 1.329(8)
C7 N3 . 1.353(9)
C7 C6 . 1.400(10)
C7 C8 . 1.450(11)
C9 H9 . 0.9300
C9 C8 . 1.391(11)
C9 C10 . 1.384(10)
C4 H4 . 0.9300
C4 C5 . 1.360(12)
C4 C3 . 1.395(11)
N3 C3 . 1.340(10)
C6 H6 . 0.9300
C6 C5 . 1.372(11)
C5 H5 . 0.9300
C3 H3 . 0.9300
C10 C9 2_656 1.384(9)
C10 H10 . 0.9300

loop_
_geom_hbond_atom_site_label_D
_geom_hbond_atom_site_label_H
_geom_hbond_atom_site_label_A
_geom_hbond_site_symmetry_A
_geom_hbond_distance_DH
_geom_hbond_distance_HA
_geom_hbond_distance_DA
_geom_hbond_angle_DHA
O1 H1 N2 5_676 0.849(7) 1.93(2) 2.764(8) 168(9)

loop_
_geom_torsion_atom_site_label_1
_geom_torsion_atom_site_label_2
_geom_torsion_atom_site_label_3
_geom_torsion_atom_site_label_4
_geom_torsion_site_symmetry_1
_geom_torsion_site_symmetry_4
_geom_torsion
Co1 N4 C8 C7 . . 1.2(7)
Co1 N4 C8 C9 . . 179.6(5)
Co1 N3 C3 C4 . . -173.3(6)
N1 Co1 N4 C8 . . 85.8(4)
N1 Co1 N4 C8 . 2_656 -94.2(4)
N1 Co1 N4 C8 2_656 2_656 85.8(4)
N1 Co1 N4 C8 2_656 . -94.2(4)
N1 Co1 N3 C7 2_656 . 95.3(5)
N1 Co1 N3 C7 . . -87.3(5)
N1 Co1 N3 C3 2_656 . -90.9(6)
N1 Co1 N3 C3 . . 86.5(6)
O1 Co1 N1 C1 . . -107(3)
O1 Co1 N3 C7 . . -175.7(5)
O1 Co1 N3 C3 . . -1.9(6)
N4 Co1 N1 C1 . . 73(3)
N4 Co1 N3 C7 . . 4.3(5)
N4 Co1 N3 C3 . . 178.1(6)
C7 N3 C3 C4 . . 0.4(11)
C7 C6 C5 C4 . . 1.0(12)
N3 Co1 N1 C1 . . 149(3)
N3 Co1 N1 C1 2_656 . -3(3)
N3 Co1 N4 C8 2_656 . 177.1(4)
N3 Co1 N4 C8 2_656 2_656 -2.9(4)
N3 Co1 N4 C8 . . -2.9(4)
N3 Co1 N4 C8 . 2_656 177.1(4)
N3 Co1 N3 C7 2_656 . 4.3(5)
N3 Co1 N3 C3 2_656 . 178.1(6)
N3 C7 C6 C5 . . 0.3(11)
N3 C7 C8 N4 . . 2.6(10)
N3 C7 C8 C9 . . -175.7(7)
C6 C7 N3 Co1 . . 173.3(5)
C6 C7 N3 C3 . . -1.0(11)
C6 C7 C8 N4 . . -175.7(6)
C6 C7 C8 C9 . . 6.0(13)
C8 N4 C8 C7 2_656 . -178.8(7)
C8 N4 C8 C9 2_656 . -0.4(5)
C8 C7 N3 Co1 . . -5.0(8)
C8 C7 N3 C3 . . -179.4(6)
C8 C7 C6 C5 . . 178.6(7)
C8 C9 C10 C9 . 2_656 -0.4(5)
C5 C4 C3 N3 . . 1.0(12)
C3 C4 C5 C6 . . -1.6(12)
C10 C9 C8 N4 . . 0.7(10)
C10 C9 C8 C7 . . 179.0(6)
